data_1525720
loop_
_publ_author_name
'Brown, G. E.'
'Prewitt, C. T.'
'Papike, J. J.'
'Sueno, S.'

_publ_section_title
;
 A Comparison of the Structures of Low and High Pigeonite
;
_journal_issue 29
_journal_name_full 'Journal of Geophysical Research'
_journal_page_first 5778
_journal_page_last 5789
_journal_paper_doi 10.1029/JB077i029p05778
_journal_volume 77
_journal_year 1972
_chemical_formula_sum 'Ca0.09 Fe0.52 Mg0.39 O3 Si'
_chemical_name_systematic '(Mg.39 Fe.52 Ca.09) Si O3'
_space_group_IT_number 15
_symmetry_space_group_name_Hall '-C 2yc'
_symmetry_space_group_name_H-M 'C 1 2/c 1'
_cell_angle_alpha 90
_cell_angle_beta 109.42
_cell_angle_gamma 90
_cell_formula_units_Z 8
_cell_length_a 9.858
_cell_length_b 9.053
_cell_length_c 5.329
_cell_volume 448.526
_citation_journal_id_ASTM JGREA2
_cod_data_source_file Brown_JGREA2_1972_771.cif
_cod_data_source_block Ca0.09Fe0.52Mg0.39O3Si1
_cod_original_cell_volume 448.5263
_cod_original_formula_sum 'Ca0.09 Fe0.52 Mg0.39 O3 Si1'
_cod_database_code 1525720

loop_
_symmetry_equiv_pos_as_xyz
x,y,z
-x,y,-z+1/2
-x,-y,-z
x,-y,z-1/2
x+1/2,y+1/2,z
-x+1/2,y+1/2,-z+1/2
-x+1/2,-y+1/2,-z
x+1/2,-y+1/2,z-1/2

loop_
_atom_site_label
_atom_site_type_symbol
_atom_site_fract_x
_atom_site_fract_y
_atom_site_fract_z
_atom_site_occupancy
_atom_site_U_iso_or_equiv
Si1 Si+4 0.7953 0.0883 0.264 1 0.0
Fe1 Fe+2 0 0.4023 0.25 0.372 0.0
Mg1 Mg+2 0 0.4023 0.25 0.628 0.0
O2 O-2 0.8748 0.2433 0.3499 1 0.0
Mg2 Mg+2 0 0.7677 0.25 0.152 0.0
O3 O-2 0.8524 0.9915 0.5383 1 0.0
O1 O-2 0.62 0.0889 0.1488 1 0.0
Fe2 Fe+2 0 0.7677 0.25 0.668 0.0
Ca1 Ca+2 0 0.7677 0.25 0.18 0.0
